data_2202936
loop_
_publ_author_name
'Zhang, Xian-Ming'
'Fang, Rui-Qin'
'Wu, Hai-Shun'
'Ng, Seik Weng'

_publ_section_title
;
 <i>catena</i>-Poly[bis(4-pyridylthioacetato)zinc(II)]
;
_journal_issue 12
_journal_name_full 'Acta Crystallographica Section E'
_journal_page_first m1194
_journal_page_last m1195
_journal_paper_doi 10.1107/S1600536803026928
_journal_volume 59
_journal_year 2003
_chemical_formula_iupac '[Zn (C7 H6 N O2 S)2]'
_chemical_formula_moiety '2(C7 H6 N O2 S), Zn'
_chemical_formula_sum 'C14 H12 N2 O4 S2 Zn'
_chemical_formula_weight 401.75
_chemical_name_systematic
;
Bis(4-pyridylthioacetato)zinc(II)
;
_space_group_IT_number 15
_symmetry_cell_setting monoclinic
_symmetry_space_group_name_Hall '-C 2yc'
_symmetry_space_group_name_H-M 'C 1 2/c 1'
_atom_sites_solution_hydrogens geom
_atom_sites_solution_primary direct
_atom_sites_solution_secondary difmap
_audit_creation_method SHELXL97
_cell_angle_alpha 90
_cell_angle_beta 115.19(5)
_cell_angle_gamma 90
_cell_formula_units_Z 4
_cell_length_a 14.9680(10)
_cell_length_b 8.4500(10)
_cell_length_c 14.0840(10)
_cell_measurement_reflns_used 2658
_cell_measurement_temperature 298(2)
_cell_measurement_theta_max 27.0
_cell_measurement_theta_min 3.4
_cell_volume 1611.9(7)
_computing_cell_refinement SMART
_computing_data_collection 'SMART (Bruker, 2001)'
_computing_data_reduction 'SAINT (Bruker, 2001)'
_computing_molecular_graphics 'ORTEPII (Johnson, 1976)'
_computing_publication_material SHELXL97
_computing_structure_refinement 'SHELXL97 (Sheldrick, 1997)'
_computing_structure_solution 'SHELXS97 (Sheldrick, 1997)'
_diffrn_ambient_temperature 298(2)
_diffrn_measured_fraction_theta_full 0.99
_diffrn_measured_fraction_theta_max 0.99
_diffrn_measurement_device_type 'Bruker SMART CCD area-detector'
_diffrn_measurement_method '\f and \w'
_diffrn_radiation_monochromator graphite
_diffrn_radiation_source 'fine-focus sealed tube'
_diffrn_radiation_type MoK\a
_diffrn_radiation_wavelength 0.71073
_diffrn_reflns_av_R_equivalents 0.069
_diffrn_reflns_av_sigmaI/netI 0.080
_diffrn_reflns_limit_h_max 18
_diffrn_reflns_limit_h_min -11
_diffrn_reflns_limit_k_max 9
_diffrn_reflns_limit_k_min -10
_diffrn_reflns_limit_l_max 16
_diffrn_reflns_limit_l_min -17
_diffrn_reflns_number 4426
_diffrn_reflns_theta_full 27.0
_diffrn_reflns_theta_max 27.0
_diffrn_reflns_theta_min 2.8
_diffrn_standards_decay_% 0
_diffrn_standards_interval_time 0
_diffrn_standards_number 0
_exptl_absorpt_coefficient_mu 1.802
_exptl_absorpt_correction_T_max 0.816
_exptl_absorpt_correction_T_min 0.059
_exptl_absorpt_correction_type multi-scan
_exptl_absorpt_process_details '(SADABS; Sheldrick, 1996)'
_exptl_crystal_colour colourless
_exptl_crystal_density_diffrn 1.655
_exptl_crystal_density_meas ?
_exptl_crystal_density_method 'not measured'
_exptl_crystal_description prism
_exptl_crystal_F_000 816
_exptl_crystal_size_max 0.32
_exptl_crystal_size_mid 0.26
_exptl_crystal_size_min 0.18
_refine_diff_density_max 0.89
_refine_diff_density_min -0.40
_refine_ls_extinction_method none
_refine_ls_goodness_of_fit_ref 0.83
_refine_ls_hydrogen_treatment constr
_refine_ls_matrix_type full
_refine_ls_number_parameters 105
_refine_ls_number_reflns 1726
_refine_ls_number_restraints 0
_refine_ls_restrained_S_all 0.83
_refine_ls_R_factor_all 0.059
_refine_ls_R_factor_gt 0.046
_refine_ls_shift/su_max 0.001
_refine_ls_shift/su_mean 0.000
_refine_ls_structure_factor_coef Fsqd
_refine_ls_weighting_details 'calc w = 1/[\s^2^(Fo^2^)+(0.052P)^2^] where P=(Fo^2^+2Fc^2^)/3'
_refine_ls_weighting_scheme calc
_refine_ls_wR_factor_gt 0.104
_refine_ls_wR_factor_ref 0.109
_reflns_number_gt 1126
_reflns_number_total 1726
_reflns_threshold_expression I>2\s(I)
_cod_data_source_file tk6144.cif
_cod_data_source_block I
_cod_depositor_comments
;
The following automatic conversions were performed:
'_symmetry_cell_setting' value 'Monoclinic' changed to 'monoclinic'
according to '/home/saulius/struct/CIF-dictionaries/cif_core.dic'
dictionary named 'cif_core.dic' version 2.4.1 from 2010-06-29.

Automatic conversion script
Id: cif_fix_enum 1527 2010-12-29 10:47:43Z saulius 

The following automatic conversions were performed:

'_symmetry_cell_setting' value 'Monoclinic' changed to 'monoclinic'
according to /home/saulius/struct/CIF-dictionaries/cif_core.dic
dictionary named 'cif_core.dic' version 2.4.1 from 2010-06-29.

Automatic conversion script
Id: cif_fix_values 1715 2011-07-08 13:25:40Z adriana 

The following automatic conversions were performed:

'_exptl_crystal_density_meas' value 'not measured' was changed to '?'
- the value is perceived as not measured.

Automatic conversion script
Id: cif_fix_values 3008 2015-01-20 13:52:24Z robertas 
;
_cod_original_cell_volume 1612.0(2)
_cod_original_sg_symbol_Hall '-C 2/c'
_cod_original_sg_symbol_H-M 'C 2/c'
_cod_database_code 2202936
_cod_database_fobs_code 2202936

loop_
_symmetry_equiv_pos_as_xyz
'x, y, z'
'x, -y, z+1/2'
'x+1/2, y+1/2, z'
'x+1/2, -y+1/2, z+1/2'
'-x, -y, -z'
'-x, y, -z-1/2'
'-x+1/2, -y+1/2, -z'
'-x+1/2, y+1/2, -z-1/2'

loop_
_atom_site_label
_atom_site_fract_x
_atom_site_fract_y
_atom_site_fract_z
_atom_site_U_iso_or_equiv
_atom_site_adp_type
_atom_site_calc_flag
_atom_site_refinement_flags
_atom_site_occupancy
_atom_site_disorder_assembly
_atom_site_disorder_group
_atom_site_type_symbol
Zn1 0.0000 0.05882(7) 0.2500 0.0501(2) Uani d S 1 . . Zn
S1 0.34410(10) -0.01770(10) 0.33390(10) 0.0517(3) Uani d . 1 . . S
O1 0.1215(2) -0.0251(4) 0.2518(2) 0.0640(10) Uani d . 1 . . O
O2 0.1271(2) -0.1553(4) 0.3899(2) 0.0800(10) Uani d . 1 . . O
N1 0.4531(2) 0.2935(3) 0.6234(2) 0.0480(10) Uani d . 1 . . N
C1 0.1635(3) -0.1134(5) 0.3316(3) 0.0530(10) Uani d . 1 . . C
C2 0.2674(2) -0.1682(4) 0.3523(3) 0.0510(10) Uani d . 1 . . C
C3 0.3815(2) 0.0987(4) 0.4464(2) 0.0420(10) Uani d . 1 . . C
C4 0.3516(3) 0.0798(5) 0.5260(3) 0.0560(10) Uani d . 1 . . C
C5 0.3879(3) 0.1774(5) 0.6100(3) 0.0610(10) Uani d . 1 . . C
C6 0.4825(3) 0.3097(4) 0.5465(3) 0.0510(10) Uani d . 1 . . C
C7 0.4489(2) 0.2186(4) 0.4587(3) 0.0460(10) Uani d . 1 . . C
H21 0.2621 -0.2562 0.3059 0.061 Uiso calc R 1 . . H
H22 0.2999 -0.2068 0.4238 0.061 Uiso calc R 1 . . H
H4 0.3069 0.0007 0.5219 0.067 Uiso calc R 1 . . H
H5 0.3661 0.1629 0.6622 0.073 Uiso calc R 1 . . H
H6 0.5286 0.3879 0.5536 0.061 Uiso calc R 1 . . H
H7 0.4709 0.2366 0.4070 0.055 Uiso calc R 1 . . H

loop_
_atom_site_aniso_label
_atom_site_aniso_U_11
_atom_site_aniso_U_22
_atom_site_aniso_U_33
_atom_site_aniso_U_12
_atom_site_aniso_U_13
_atom_site_aniso_U_23
Zn1 0.0322(3) 0.0571(4) 0.0546(4) 0.000 0.0124(3) 0.000
S1 0.0423(6) 0.0644(7) 0.0481(5) 0.0038(4) 0.0188(4) -0.0026(4)
O1 0.039(2) 0.091(2) 0.056(2) 0.0200(10) 0.0130(10) 0.001(2)
O2 0.055(2) 0.091(2) 0.103(2) 0.001(2) 0.041(2) 0.021(2)
N1 0.034(2) 0.054(2) 0.054(2) -0.0010(10) 0.0170(10) 0.0030(10)
C1 0.036(2) 0.053(2) 0.058(2) -0.003(2) 0.009(2) -0.013(2)
C2 0.041(2) 0.049(2) 0.058(2) 0.001(2) 0.015(2) -0.008(2)
C3 0.028(2) 0.051(2) 0.045(2) 0.0080(10) 0.014(2) 0.006(2)
C4 0.053(2) 0.065(3) 0.057(2) -0.021(2) 0.031(2) -0.007(2)
C5 0.060(3) 0.076(3) 0.057(2) -0.020(2) 0.035(2) -0.008(2)
C6 0.036(2) 0.051(2) 0.061(2) -0.002(2) 0.018(2) 0.013(2)
C7 0.036(2) 0.057(2) 0.048(2) 0.002(2) 0.021(2) 0.011(2)

loop_
_atom_type_symbol
_atom_type_description
_atom_type_scat_dispersion_real
_atom_type_scat_dispersion_imag
_atom_type_scat_source
C C 0.0033 0.0016 'International Tables Vol C Tables 4.2.6.8 and 6.1.1.4'
H H 0.0000 0.0000 'International Tables Vol C Tables 4.2.6.8 and 6.1.1.4'
N N 0.0061 0.0033 'International Tables Vol C Tables 4.2.6.8 and 6.1.1.4'
O O 0.0106 0.0060 'International Tables Vol C Tables 4.2.6.8 and 6.1.1.4'
S S 0.1246 0.1234 'International Tables Vol C Tables 4.2.6.8 and 6.1.1.4'
Zn Zn 0.2839 1.4301 'International Tables Vol C Tables 4.2.6.8 and 6.1.1.4'

loop_
_geom_angle_atom_site_label_1
_geom_angle_atom_site_label_2
_geom_angle_atom_site_label_3
_geom_angle_site_symmetry_1
_geom_angle_site_symmetry_3
_geom_angle
_geom_angle_publ_flag
O1 Zn1 O1 . 6_556 137.2(2) yes
O1 Zn1 N1 . 4_454 101.90(10) yes
O1 Zn1 N1 . 7_556 103.90(10) yes
O1 Zn1 N1 6_556 7_556 101.90(10) yes
O1 Zn1 N1 6_556 4_454 103.90(10) yes
N1 Zn1 N1 4_454 7_556 104.6(2) yes
C3 S1 C2 . . 104.2(2) no
C1 O1 Zn1 . . 109.5(2) no
C5 N1 C6 . . 115.5(3) no
C5 N1 Zn1 . 7_556 122.0(2) no
C6 N1 Zn1 . 7_556 122.4(2) no
O2 C1 O1 . . 125.1(4) no
O2 C1 C2 . . 119.7(4) no
O1 C1 C2 . . 115.2(4) no
C1 C2 S1 . . 114.7(3) no
C7 C3 C4 . . 116.9(3) no
C7 C3 S1 . . 117.5(3) no
C4 C3 S1 . . 125.6(3) no
C5 C4 C3 . . 119.4(3) no
N1 C5 C4 . . 124.6(3) no
N1 C6 C7 . . 123.9(3) no
C6 C7 C3 . . 119.7(3) no
C1 C2 H21 . . 108.6 no
S1 C2 H21 . . 108.6 no
C1 C2 H22 . . 108.6 no
S1 C2 H22 . . 108.6 no
H21 C2 H22 . . 107.6 no
C5 C4 H4 . . 120.3 no
C3 C4 H4 . . 120.3 no
N1 C5 H5 . . 117.7 no
C4 C5 H5 . . 117.7 no
N1 C6 H6 . . 118.1 no
C7 C6 H6 . . 118.1 no
C6 C7 H7 . . 120.2 no
C3 C7 H7 . . 120.2 no

loop_
_geom_bond_atom_site_label_1
_geom_bond_atom_site_label_2
_geom_bond_site_symmetry_2
_geom_bond_distance
_geom_bond_publ_flag
Zn1 O1 . 1.942(2) yes
Zn1 O1 6_556 1.942(2) yes
Zn1 N1 4_454 2.040(3) yes
Zn1 N1 7_556 2.040(3) yes
S1 C3 . 1.742(3) no
S1 C2 . 1.803(4) no
O1 C1 . 1.270(4) no
O2 C1 . 1.216(4) no
N1 C5 . 1.339(4) no
N1 C6 . 1.338(4) no
C1 C2 . 1.528(5) no
C3 C7 . 1.388(4) no
C3 C4 . 1.383(4) no
C4 C5 . 1.352(5) no
C6 C7 . 1.359(5) no
C2 H21 . 0.97 no
C2 H22 . 0.97 no
C4 H4 . 0.93 no
C5 H5 . 0.93 no
C6 H6 . 0.93 no
C7 H7 . 0.93 no

loop_
_geom_torsion_atom_site_label_1
_geom_torsion_atom_site_label_2
_geom_torsion_atom_site_label_3
_geom_torsion_atom_site_label_4
_geom_torsion_site_symmetry_1
_geom_torsion
_geom_torsion_publ_flag
O1 Zn1 O1 C1 6_556 -57.9(2) no
N1 Zn1 O1 C1 7_556 67.5(3) no
N1 Zn1 O1 C1 4_454 176.0(2) no
Zn1 O1 C1 O2 . 8.8(5) no
Zn1 O1 C1 C2 . -171.3(2) no
O2 C1 C2 S1 . -138.4(3) no
O1 C1 C2 S1 . 41.6(4) no
C3 S1 C2 C1 . 77.4(3) no
C2 S1 C3 C7 . 174.9(3) no
C2 S1 C3 C4 . -3.6(4) no
C7 C3 C4 C5 . 0.4(5) no
S1 C3 C4 C5 . 178.9(3) no
C6 N1 C5 C4 . -0.1(6) no
Zn1 N1 C5 C4 7_556 177.5(3) no
C3 C4 C5 N1 . -0.6(6) no
C5 N1 C6 C7 . 1.1(5) no
Zn1 N1 C6 C7 7_556 -176.5(2) no
N1 C6 C7 C3 . -1.3(5) no
C4 C3 C7 C6 . 0.5(5) no
S1 C3 C7 C6 . -178.1(2) no
